data_1519565
loop_
_publ_author_name
'Matthews, Craig J.'
'Davis, Lisa'
'Horton, Peter N.'
'Hursthouse, Michael B.'

_publ_section_title
;
 C60H66F18N30O34Pb4S6
;
_journal_name_full 'Crystal Structure Report Archive'
_journal_page_first 971
_journal_year 2003
_chemical_formula_sum 'C60 H66 F18 N30 O34 Pb4 S6'
_chemical_formula_weight 3114.55
_space_group_IT_number 2
_symmetry_cell_setting triclinic
_symmetry_space_group_name_Hall '-P 1'
_symmetry_space_group_name_H-M 'P -1'
_atom_sites_solution_hydrogens geom
_atom_sites_solution_primary direct
_atom_sites_solution_secondary difmap
_cell_angle_alpha 99.355(2)
_cell_angle_beta 99.419(3)
_cell_angle_gamma 99.681(4)
_cell_formula_units_Z 2
_cell_length_a 12.7864(5)
_cell_length_b 17.1825(7)
_cell_length_c 22.7443(8)
_cell_measurement_reflns_used 21509
_cell_measurement_temperature 120(2)
_cell_measurement_theta_max 27.485
_cell_measurement_theta_min 2.910
_cell_volume 4765.7(3)
_computing_cell_refinement ' DENZO (Otwinowski & Minor, 1997) and COLLECT (Hooft, 1998)'
_computing_data_collection ' DENZO (Otwinowski and Minor, 1997)'
_computing_data_reduction ' DENZO (Otwinowski & Minor, 1997) and COLLECT (Hooft, 1998)'
_computing_molecular_graphics 'PLATON (Spek, 1990)'
_computing_structure_refinement 'SHELXL-97 (Sheldrick, 1997b)'
_computing_structure_solution 'SHELXS-97 (Sheldrick, 1997a)'
_diffrn_ambient_temperature 120(2)
_diffrn_detector_area_resol_mean 9.091
_diffrn_measured_fraction_theta_full 0.995
_diffrn_measured_fraction_theta_max 0.995
_diffrn_measurement_device_type 'Nonius KappaCCD Area Detector'
_diffrn_measurement_method '\f and \w scans to fill Ewald Sphere'
_diffrn_radiation_monochromator graphite
_diffrn_radiation_source 'Nonius FR591 rotating anode'
_diffrn_radiation_type MoK\a
_diffrn_radiation_wavelength 0.71073
_diffrn_reflns_av_R_equivalents 0.0650
_diffrn_reflns_av_sigmaI/netI 0.0381
_diffrn_reflns_limit_h_max 16
_diffrn_reflns_limit_h_min -15
_diffrn_reflns_limit_k_max 22
_diffrn_reflns_limit_k_min -22
_diffrn_reflns_limit_l_max 29
_diffrn_reflns_limit_l_min -29
_diffrn_reflns_number 96608
_diffrn_reflns_theta_full 27.48
_diffrn_reflns_theta_max 27.48
_diffrn_reflns_theta_min 2.94
_exptl_absorpt_coefficient_mu 7.308
_exptl_absorpt_correction_T_max 0.7587
_exptl_absorpt_correction_T_min 0.2729
_exptl_absorpt_correction_type multi-scan
_exptl_absorpt_process_details 'SORTAV Blessing (1997)'
_exptl_crystal_colour Orange
_exptl_crystal_density_diffrn 2.170
_exptl_crystal_density_method 'not measured'
_exptl_crystal_description Slab
_exptl_crystal_F_000 2988
_exptl_crystal_size_max 0.24
_exptl_crystal_size_mid 0.16
_exptl_crystal_size_min 0.04
_refine_diff_density_max 2.154
_refine_diff_density_min -1.796
_refine_diff_density_rms 0.132
_refine_ls_extinction_method none
_refine_ls_goodness_of_fit_ref 1.080
_refine_ls_hydrogen_treatment mixed
_refine_ls_matrix_type full
_refine_ls_number_parameters 1454
_refine_ls_number_reflns 21745
_refine_ls_number_restraints 429
_refine_ls_restrained_S_all 1.075
_refine_ls_R_factor_all 0.0358
_refine_ls_R_factor_gt 0.0321
_refine_ls_shift/su_max 0.005
_refine_ls_shift/su_mean 0.000
_refine_ls_structure_factor_coef Fsqd
_refine_ls_weighting_details 'calc w=1/[\s^2^(Fo^2^)+(0.0274P)^2^+15.7939P] where P=(Fo^2^+2Fc^2^)/3'
_refine_ls_weighting_scheme calc
_refine_ls_wR_factor_gt 0.0783
_refine_ls_wR_factor_ref 0.0802
_reflns_number_gt 20080
_reflns_number_total 21745
_reflns_threshold_expression >2\s(I)
_cod_data_source_file eCrystal-971.cif
_cod_data_source_block s92
_cod_depositor_comments
;
Citation :
Matthews, Craig J. and Davis, Lisa and Horton, Peter N. and 
Hursthouse, Michael B. (2003) 
University of Southampton, Crystal Structure Report Archive. 
(doi:10.5258/ecrystals/971)

More at:
http://ecrystals.chem.soton.ac.uk/971/

The following automatic conversions were performed:

'_symmetry_cell_setting' value 'Triclinic' changed to 'triclinic'
according to the built-in table from CIF Core dictionary named
'cif_core.dic' version 2.4.1 from 2010-06-29.

Automatic conversion script
Id: cif_fix_values 3271 2015-04-21 07:52:19Z andrius 
;
_cod_original_sg_symbol_H-M P-1
_cod_database_code 1519565

loop_
_symmetry_equiv_pos_as_xyz
'x, y, z'
'-x, -y, -z'

loop_
_atom_site_label
_atom_site_type_symbol
_atom_site_fract_x
_atom_site_fract_y
_atom_site_fract_z
_atom_site_U_iso_or_equiv
_atom_site_adp_type
_atom_site_occupancy
_atom_site_symmetry_multiplicity
_atom_site_calc_flag
_atom_site_refinement_flags
_atom_site_disorder_assembly
_atom_site_disorder_group
Pb1 Pb 0.166985(14) 0.272116(10) -0.086640(7) 0.02768(4) Uani 1 1 d . . .
Pb2 Pb 0.327403(13) 0.296300(9) 0.089447(7) 0.02313(4) Uani 1 1 d . . .
Pb3 Pb 0.464841(13) 0.321270(9) 0.401993(7) 0.02379(4) Uani 1 1 d . . .
Pb4 Pb 0.519302(14) 0.296213(10) 0.574801(7) 0.02613(4) Uani 1 1 d . . .
C1 C 0.2188(4) 0.4502(3) -0.1509(2) 0.0317(10) Uani 1 1 d . . .
H1 H 0.1707 0.4159 -0.1851 0.038 Uiso 1 1 calc R . .
C2 C 0.2692(4) 0.5256(3) -0.1576(2) 0.0288(9) Uani 1 1 d . . .
H2 H 0.2570 0.5422 -0.1955 0.035 Uiso 1 1 calc R . .
C3 C 0.3379(4) 0.5760(3) -0.1070(2) 0.0275(9) Uani 1 1 d . . .
H3 H 0.3715 0.6288 -0.1094 0.033 Uiso 1 1 calc R . .
C4 C 0.3570(4) 0.5484(3) -0.0527(2) 0.0258(9) Uani 1 1 d . . .
H4 H 0.4051 0.5813 -0.0179 0.031 Uiso 1 1 calc R . .
C5 C 0.3041(3) 0.4717(2) -0.05062(19) 0.0242(8) Uani 1 1 d . . .
C6 C 0.3217(4) 0.4367(3) 0.00558(19) 0.0250(8) Uani 1 1 d . . .
C7 C 0.4572(3) 0.4918(2) 0.15209(19) 0.0234(8) Uani 1 1 d . . .
C8 C 0.4733(3) 0.4551(3) 0.20717(19) 0.0239(8) Uani 1 1 d . . .
C9 C 0.4364(4) 0.3448(3) 0.2500(2) 0.0294(9) Uani 1 1 d . . .
H9 H 0.4051 0.2894 0.2448 0.035 Uiso 1 1 calc R . .
C10 C 0.5334(4) 0.4982(3) 0.26319(19) 0.0253(8) Uani 1 1 d . . .
H10 H 0.5703 0.5523 0.2677 0.030 Uiso 1 1 calc R . .
C11 C 0.5375(4) 0.4592(3) 0.3123(2) 0.0255(9) Uani 1 1 d . . .
C12 C 0.5906(4) 0.5006(3) 0.37563(19) 0.0252(8) Uani 1 1 d . . .
C13 C 0.6147(3) 0.4534(3) 0.51607(19) 0.0243(8) Uani 1 1 d . . .
C14 C 0.6689(4) 0.4881(3) 0.58079(19) 0.0254(9) Uani 1 1 d . . .
C15 C 0.7324(4) 0.5647(3) 0.5985(2) 0.0308(10) Uani 1 1 d . . .
H15 H 0.7445 0.5976 0.5696 0.037 Uiso 1 1 calc R . .
C16 C 0.7781(4) 0.5922(3) 0.6599(2) 0.0381(11) Uani 1 1 d . . .
H16 H 0.8217 0.6446 0.6737 0.046 Uiso 1 1 calc R . .
C17 C 0.7587(5) 0.5415(3) 0.7005(2) 0.0415(12) Uani 1 1 d . . .
H17 H 0.7886 0.5589 0.7427 0.050 Uiso 1 1 calc R . .
C18 C 0.6959(5) 0.4662(3) 0.6788(2) 0.0383(11) Uani 1 1 d . . .
H18 H 0.6833 0.4319 0.7068 0.046 Uiso 1 1 calc R . .
N1 N 0.2348(3) 0.4233(2) -0.09858(17) 0.0276(8) Uani 1 1 d . . .
N2 N 0.3853(3) 0.4833(2) 0.05348(16) 0.0245(7) Uani 1 1 d . . .
N3 N 0.3987(3) 0.4443(2) 0.10299(16) 0.0240(7) Uani 1 1 d . . .
N4 N 0.5037(3) 0.5685(2) 0.15563(16) 0.0269(8) Uani 1 1 d . . .
H4A H 0.4959 0.5904 0.1232 0.032 Uiso 1 1 calc R . .
H4B H 0.5422 0.5971 0.1904 0.032 Uiso 1 1 calc R . .
N5 N 0.4245(3) 0.3776(2) 0.20061(17) 0.0263(7) Uani 1 1 d . . .
N6 N 0.4871(3) 0.3816(2) 0.30520(17) 0.0270(8) Uani 1 1 d . . .
N7 N 0.6427(3) 0.5775(2) 0.38660(17) 0.0284(8) Uani 1 1 d . . .
H7A H 0.6705 0.6028 0.4242 0.034 Uiso 1 1 calc R . .
H7B H 0.6490 0.6027 0.3562 0.034 Uiso 1 1 calc R . .
N8 N 0.5774(3) 0.4586(2) 0.41769(16) 0.0249(7) Uani 1 1 d . . .
N9 N 0.6290(3) 0.4988(2) 0.47620(16) 0.0268(8) Uani 1 1 d . . .
N10 N 0.6511(3) 0.4386(2) 0.61955(17) 0.0317(8) Uani 1 1 d . . .
O1 O 0.2719(3) 0.36333(18) 0.00246(14) 0.0281(7) Uani 1 1 d . . .
O2 O 0.5609(3) 0.37995(18) 0.50453(13) 0.0277(6) Uani 1 1 d . . .
C21 C -0.0565(5) 0.3519(3) -0.0485(3) 0.0400(12) Uani 1 1 d . . .
H21 H -0.0382 0.3858 -0.0759 0.048 Uiso 1 1 calc R . .
C22 C -0.1463(5) 0.3584(3) -0.0240(3) 0.0427(12) Uani 1 1 d . . .
H22 H -0.1887 0.3966 -0.0339 0.051 Uiso 1 1 calc R . .
C23 C -0.1744(4) 0.3085(3) 0.0154(3) 0.0402(12) Uani 1 1 d . . .
H23 H -0.2365 0.3118 0.0328 0.048 Uiso 1 1 calc R . .
C24 C -0.1103(4) 0.2537(3) 0.0289(2) 0.0327(10) Uani 1 1 d . . .
H24 H -0.1281 0.2185 0.0556 0.039 Uiso 1 1 calc R . .
C25 C -0.0194(4) 0.2510(3) 0.0027(2) 0.0283(9) Uani 1 1 d . . .
C26 C 0.0558(4) 0.1953(3) 0.01646(19) 0.0257(9) Uani 1 1 d . . .
C27 C 0.0618(4) 0.0304(3) 0.08357(19) 0.0243(8) Uani 1 1 d . . .
C28 C 0.1425(4) -0.0141(3) 0.10963(19) 0.0249(8) Uani 1 1 d . . .
C29 C 0.1808(4) -0.1322(3) 0.1286(2) 0.0358(11) Uani 1 1 d . . .
H29 H 0.1596 -0.1891 0.1226 0.043 Uiso 1 1 calc R . .
C30 C 0.2426(3) 0.0268(3) 0.14349(18) 0.0236(8) Uani 1 1 d . . .
H30 H 0.2650 0.0834 0.1480 0.028 Uiso 1 1 calc R . .
C31 C 0.3083(4) -0.0197(3) 0.17046(19) 0.0248(8) Uani 1 1 d . . .
C32 C 0.4144(4) 0.0167(3) 0.21276(18) 0.0248(8) Uani 1 1 d . . .
C33 C 0.5386(4) 0.1787(3) 0.3130(2) 0.0260(9) Uani 1 1 d . . .
C34 C 0.6450(4) 0.2170(3) 0.35376(19) 0.0253(9) Uani 1 1 d . . .
C35 C 0.7373(4) 0.1853(3) 0.3545(2) 0.0318(10) Uani 1 1 d . . .
H35 H 0.7363 0.1366 0.3276 0.038 Uiso 1 1 calc R . .
C36 C 0.8311(4) 0.2251(3) 0.3947(2) 0.0350(10) Uani 1 1 d . . .
H36 H 0.8951 0.2036 0.3966 0.042 Uiso 1 1 calc R . .
C37 C 0.8304(4) 0.2973(3) 0.4326(2) 0.0344(10) Uani 1 1 d . . .
H37 H 0.8944 0.3269 0.4598 0.041 Uiso 1 1 calc R . .
C38 C 0.7347(4) 0.3248(3) 0.4297(2) 0.0298(9) Uani 1 1 d . . .
H38 H 0.7344 0.3741 0.4555 0.036 Uiso 1 1 calc R . .
N21 N 0.0076(3) 0.2992(2) -0.03531(18) 0.0309(8) Uani 1 1 d . . .
N22 N 0.0196(3) 0.1403(2) 0.04553(17) 0.0261(7) Uani 1 1 d . . .
N23 N 0.0947(3) 0.0931(2) 0.06073(16) 0.0248(7) Uani 1 1 d . . .
H23A H 0.1616 0.1050 0.0552 0.030 Uiso 1 1 calc R . .
N24 N -0.0409(3) 0.0074(2) 0.08658(18) 0.0299(8) Uani 1 1 d . . .
H24A H -0.0891 0.0345 0.0730 0.036 Uiso 1 1 calc R . .
H24B H -0.0609 -0.0351 0.1022 0.036 Uiso 1 1 calc R . .
N25 N 0.1097(3) -0.0941(2) 0.10222(18) 0.0292(8) Uani 1 1 d . . .
N26 N 0.2787(3) -0.0997(2) 0.16255(18) 0.0298(8) Uani 1 1 d . . .
N27 N 0.4637(3) -0.0332(2) 0.24077(18) 0.0308(8) Uani 1 1 d . . .
H27A H 0.5235 -0.0142 0.2682 0.037 Uiso 1 1 calc R . .
H27B H 0.4365 -0.0852 0.2319 0.037 Uiso 1 1 calc R . .
N28 N 0.4438(3) 0.0943(2) 0.22066(17) 0.0292(8) Uani 1 1 d . . .
N29 N 0.5410(3) 0.1252(2) 0.26416(18) 0.0297(8) Uani 1 1 d . . .
H29A H 0.6014 0.1094 0.2590 0.036 Uiso 1 1 calc R . .
N30 N 0.6427(3) 0.2855(2) 0.39240(16) 0.0248(7) Uani 1 1 d . . .
O21 O 0.1478(2) 0.20661(18) 0.00049(14) 0.0279(6) Uani 1 1 d . . .
O22 O 0.4522(3) 0.1961(2) 0.32470(14) 0.0306(7) Uani 1 1 d . . .
C41 C 0.1390(4) 0.4174(3) 0.1112(2) 0.0330(10) Uani 1 1 d . . .
H41 H 0.1789 0.4453 0.0866 0.040 Uiso 1 1 calc R . .
C42 C 0.0517(4) 0.4467(3) 0.1293(3) 0.0385(11) Uani 1 1 d . . .
H42 H 0.0331 0.4940 0.1175 0.046 Uiso 1 1 calc R . .
C43 C -0.0073(4) 0.4061(3) 0.1645(2) 0.0372(11) Uani 1 1 d . . .
H43 H -0.0668 0.4252 0.1776 0.045 Uiso 1 1 calc R . .
C44 C 0.0217(4) 0.3371(3) 0.1803(2) 0.0329(10) Uani 1 1 d . . .
H44 H -0.0189 0.3072 0.2036 0.039 Uiso 1 1 calc R . .
C45 C 0.1109(3) 0.3123(2) 0.16170(19) 0.0240(8) Uani 1 1 d . . .
C46 C 0.1547(3) 0.2410(2) 0.17991(19) 0.0243(8) Uani 1 1 d . . .
C47 C 0.0795(4) 0.0848(3) 0.2496(2) 0.0265(9) Uani 1 1 d . . .
C48 C 0.1296(4) 0.0226(3) 0.2764(2) 0.0265(9) Uani 1 1 d . . .
C49 C 0.1196(4) -0.1077(3) 0.2863(2) 0.0369(11) Uani 1 1 d . . .
H49 H 0.0797 -0.1615 0.2764 0.044 Uiso 1 1 calc R . .
C50 C 0.2316(4) 0.0437(3) 0.3139(2) 0.0284(9) Uani 1 1 d . . .
H50 H 0.2718 0.0975 0.3238 0.034 Uiso 1 1 calc R . .
C51 C 0.2710(4) -0.0188(3) 0.3358(2) 0.0257(9) Uani 1 1 d . . .
C52 C 0.3787(4) -0.0058(3) 0.3767(2) 0.0263(9) Uani 1 1 d . . .
C53 C 0.5540(3) 0.1543(3) 0.47544(19) 0.0245(8) Uani 1 1 d . . .
C54 C 0.6629(4) 0.1741(3) 0.5150(2) 0.0273(9) Uani 1 1 d . . .
C55 C 0.7404(4) 0.1269(3) 0.5089(2) 0.0339(10) Uani 1 1 d . . .
H55 H 0.7242 0.0784 0.4794 0.041 Uiso 1 1 calc R . .
C56 C 0.8409(4) 0.1516(4) 0.5463(2) 0.0394(12) Uani 1 1 d . . .
H56 H 0.8947 0.1201 0.5428 0.047 Uiso 1 1 calc R . .
C57 C 0.8630(4) 0.2223(3) 0.5888(2) 0.0400(12) Uani 1 1 d . . .
H57 H 0.9324 0.2409 0.6142 0.048 Uiso 1 1 calc R . .
C58 C 0.7810(4) 0.2655(3) 0.5934(2) 0.0356(11) Uani 1 1 d . . .
H58 H 0.7951 0.3134 0.6234 0.043 Uiso 1 1 calc R . .
N41 N 0.1689(3) 0.3515(2) 0.12699(17) 0.0271(8) Uani 1 1 d . . .
N42 N 0.1029(3) 0.2021(2) 0.21592(18) 0.0286(8) Uani 1 1 d . . .
H42A H 0.0421 0.2134 0.2250 0.034 Uiso 1 1 calc R . .
N43 N 0.1495(3) 0.1423(2) 0.23871(17) 0.0285(8) Uani 1 1 d . . .
N44 N -0.0282(3) 0.0738(2) 0.2385(2) 0.0341(9) Uani 1 1 d . . .
H44A H -0.0605 0.1082 0.2215 0.041 Uiso 1 1 calc R . .
H44B H -0.0670 0.0321 0.2481 0.041 Uiso 1 1 calc R . .
N45 N 0.0723(3) -0.0526(2) 0.26255(18) 0.0318(8) Uani 1 1 d . . .
N46 N 0.2167(3) -0.0948(2) 0.32211(19) 0.0322(8) Uani 1 1 d . . .
N47 N 0.4274(3) -0.0668(2) 0.37930(18) 0.0313(8) Uani 1 1 d . . .
H47A H 0.4916 -0.0598 0.4027 0.038 Uiso 1 1 calc R . .
H47B H 0.3958 -0.1148 0.3577 0.038 Uiso 1 1 calc R . .
N48 N 0.4222(3) 0.0671(2) 0.40799(17) 0.0267(8) Uani 1 1 d . . .
H48 H 0.3863 0.1064 0.4068 0.032 Uiso 1 1 calc R . .
N49 N 0.5261(3) 0.0811(2) 0.44317(17) 0.0271(8) Uani 1 1 d . . .
N50 N 0.6836(3) 0.2425(2) 0.55734(17) 0.0282(8) Uani 1 1 d . . .
O41 O 0.2347(2) 0.22249(19) 0.16147(15) 0.0284(7) Uani 1 1 d . . .
O42 O 0.4952(2) 0.20875(18) 0.47581(14) 0.0254(6) Uani 1 1 d . . .
C61 C 0.5234(4) 0.1692(3) -0.0701(2) 0.0426(12) Uani 1 1 d D . .
O61 O 0.3392(3) 0.2000(2) -0.05551(16) 0.0333(7) Uani 1 1 d D . .
O62 O 0.4625(3) 0.3026(2) -0.08571(18) 0.0453(9) Uani 1 1 d D . .
O63 O 0.4985(3) 0.2764(2) 0.01666(16) 0.0410(8) Uani 1 1 d D . .
F61 F 0.4832(3) 0.1327(2) -0.12709(16) 0.0598(10) Uani 1 1 d D . .
F62 F 0.6275(3) 0.2019(3) -0.0651(2) 0.0715(12) Uani 1 1 d D . .
F63 F 0.5174(3) 0.1140(2) -0.03525(19) 0.0633(10) Uani 1 1 d D . .
S61 S 0.44912(9) 0.24609(7) -0.04614(5) 0.0289(2) Uani 1 1 d D . .
C64 C 0.8849(4) 0.7861(3) 0.4997(3) 0.0474(13) Uani 1 1 d D . .
O64 O 0.6934(3) 0.7129(2) 0.50234(16) 0.0370(8) Uani 1 1 d D . .
O65 O 0.7463(3) 0.8574(2) 0.5431(2) 0.0450(9) Uani 1 1 d D . .
O66 O 0.8217(5) 0.7643(3) 0.59869(19) 0.0683(14) Uani 1 1 d D . .
F64 F 0.8504(3) 0.7935(3) 0.44317(17) 0.0739(12) Uani 1 1 d D . .
F65 F 0.9263(3) 0.7208(3) 0.4976(3) 0.0900(16) Uani 1 1 d D . .
F66 F 0.9637(3) 0.8484(3) 0.5269(2) 0.0695(11) Uani 1 1 d D . .
S64 S 0.77421(10) 0.77980(7) 0.54072(5) 0.0329(2) Uani 1 1 d D . .
C67 C 0.8721(4) 0.9732(3) 0.3738(2) 0.0424(12) Uani 1 1 d D . .
O67 O 0.7889(4) 0.9143(4) 0.26136(19) 0.0677(14) Uani 1 1 d D . .
O68 O 0.7148(3) 0.8531(2) 0.33727(19) 0.0477(9) Uani 1 1 d D . .
O69 O 0.6813(3) 0.9844(2) 0.32376(17) 0.0407(8) Uani 1 1 d D . .
F67 F 0.9173(3) 1.0434(2) 0.3621(2) 0.0668(11) Uani 1 1 d D . .
F68 F 0.8503(3) 0.9871(2) 0.42975(15) 0.0537(9) Uani 1 1 d D . .
F69 F 0.9457(3) 0.9267(3) 0.37498(17) 0.0602(10) Uani 1 1 d D . .
S67 S 0.75024(10) 0.92697(8) 0.31754(6) 0.0367(3) Uani 1 1 d D . .
C70 C 0.3177(4) 0.9353(3) 0.9076(3) 0.0452(13) Uani 1 1 d D . .
O70 O 0.3088(3) 0.7889(2) 0.8577(2) 0.0476(10) Uani 1 1 d D . .
O71 O 0.2812(3) 0.8863(3) 0.79233(18) 0.0508(10) Uani 1 1 d D . .
O72 O 0.1431(3) 0.8408(2) 0.84670(18) 0.0413(8) Uani 1 1 d D . .
F70 F 0.4246(3) 0.9514(2) 0.9144(2) 0.0756(13) Uani 1 1 d D . .
F71 F 0.2817(3) 1.0027(2) 0.89943(18) 0.0558(9) Uani 1 1 d D . .
F72 F 0.2902(4) 0.9173(3) 0.95897(17) 0.0732(12) Uani 1 1 d D . .
S70 S 0.25630(10) 0.85330(8) 0.84388(6) 0.0344(3) Uani 1 1 d D . .
C73 C 0.3043(5) 0.6952(3) 0.2065(3) 0.0524(15) Uani 1 1 d D . .
O73 O 0.4801(3) 0.6700(2) 0.26797(16) 0.0406(8) Uani 1 1 d D . .
O74 O 0.4756(3) 0.8028(2) 0.2457(2) 0.0558(11) Uani 1 1 d D . .
O75 O 0.3811(3) 0.7559(3) 0.32050(17) 0.0499(10) Uani 1 1 d D . .
F73 F 0.3314(5) 0.6884(3) 0.15267(18) 0.0993(18) Uani 1 1 d D . .
F74 F 0.2529(5) 0.6257(3) 0.2124(3) 0.141(3) Uani 1 1 d D . .
F75 F 0.2337(3) 0.7444(2) 0.20715(19) 0.0625(10) Uani 1 1 d D . .
S73 S 0.42280(10) 0.73551(7) 0.26696(5) 0.0317(2) Uani 1 1 d D . .
C76A C 0.9586(11) 0.5128(8) 0.4058(7) 0.056(3) Uani 0.513(6) 1 d PD A 1
O76A O 0.9946(19) 0.5228(18) 0.3006(13) 0.086(5) Uani 0.513(6) 1 d PD A 1
O77A O 0.8132(11) 0.5107(8) 0.3158(6) 0.082(4) Uani 0.513(6) 1 d PD A 1
O78A O 0.8969(13) 0.3947(8) 0.3135(8) 0.096(4) Uani 0.513(6) 1 d PD A 1
F76A F 1.0052(13) 0.5888(7) 0.4245(6) 0.108(4) Uani 0.513(6) 1 d PD A 1
F77A F 1.0322(9) 0.4711(7) 0.4226(5) 0.106(3) Uani 0.513(6) 1 d PD A 1
F78A F 0.8809(17) 0.4990(17) 0.4377(12) 0.091(4) Uani 0.513(6) 1 d PD A 1
S76A S 0.9092(11) 0.4811(8) 0.3253(7) 0.0566(8) Uani 0.513(6) 1 d PD A 1
C76B C 0.9563(12) 0.5317(9) 0.4036(8) 0.056(3) Uani 0.487(6) 1 d PD A 2
O76B O 0.963(2) 0.5270(19) 0.2922(14) 0.086(5) Uani 0.487(6) 1 d PD A 2
O77B O 0.7969(11) 0.4636(8) 0.3156(6) 0.082(4) Uani 0.487(6) 1 d PD A 2
O78B O 0.9595(13) 0.4042(9) 0.3316(9) 0.096(4) Uani 0.487(6) 1 d PD A 2
F76B F 0.9268(12) 0.6012(7) 0.4099(6) 0.108(4) Uani 0.487(6) 1 d PD A 2
F77B F 1.0632(9) 0.5479(9) 0.4197(6) 0.106(3) Uani 0.487(6) 1 d PD A 2
F78B F 0.911(2) 0.4943(18) 0.4429(13) 0.091(4) Uani 0.487(6) 1 d PD A 2
S76B S 0.9114(12) 0.4743(9) 0.3272(7) 0.0566(8) Uani 0.487(6) 1 d PD A 2
O1W O 0.5984(3) 0.8636(2) 0.43056(19) 0.0423(9) Uani 1 1 d D . .
H1WA H 0.643(3) 0.868(4) 0.4628(12) 0.051 Uiso 1 1 d D . .
H1WB H 0.633(3) 0.862(4) 0.4021(15) 0.051 Uiso 1 1 d D . .
O2W O 0.0102(4) 0.2920(4) 0.8199(2) 0.0662(14) Uani 1 1 d D . .
H2WA H -0.0557(13) 0.285(5) 0.804(3) 0.079 Uiso 1 1 d D . .
H2WB H 0.043(4) 0.283(5) 0.7912(19) 0.079 Uiso 1 1 d D . .
O3W O 0.1127(3) 0.1095(2) -0.15677(15) 0.0330(7) Uani 1 1 d D . .
H3WA H 0.073(3) 0.106(3) -0.1907(10) 0.040 Uiso 1 1 d D . .
H3WB H 0.172(2) 0.098(3) -0.1637(19) 0.040 Uiso 1 1 d D . .
O4W O 0.3005(3) 0.0969(2) 0.03319(16) 0.0331(7) Uani 1 1 d D . .
H4WA H 0.303(4) 0.111(3) -0.0004(11) 0.040 Uiso 1 1 d D . .
H4WB H 0.3616(19) 0.116(3) 0.0557(17) 0.040 Uiso 1 1 d D . .
O5W O 0.4585(3) 0.1916(2) 0.13135(18) 0.0381(8) Uani 1 1 d D . .
H5WA H 0.5252(10) 0.205(4) 0.132(2) 0.046 Uiso 1 1 d D . .
H5WB H 0.453(4) 0.170(3) 0.1616(17) 0.046 Uiso 1 1 d D . .
O6W O 0.7040(4) 0.7380(3) 0.1938(2) 0.0564(11) Uani 1 1 d D . .
H6WA H 0.641(2) 0.715(3) 0.195(3) 0.068 Uiso 1 1 d D . .
H6WB H 0.714(5) 0.7849(16) 0.214(3) 0.068 Uiso 1 1 d D . .
O7W O 0.7372(4) 0.6854(3) 0.3048(2) 0.0584(11) Uani 1 1 d D . .
H7WA H 0.702(5) 0.693(3) 0.2724(17) 0.070 Uiso 1 1 d D . .
H7WB H 0.734(6) 0.6355(8) 0.301(3) 0.070 Uiso 1 1 d D . .
O8W O 0.9518(4) 0.6798(4) 0.2869(3) 0.0711(14) Uani 1 1 d D . .
H8WA H 0.905(5) 0.704(4) 0.299(4) 0.085 Uiso 1 1 d D . .
H8WB H 0.946(6) 0.637(3) 0.301(4) 0.085 Uiso 1 1 d D . .
O9W O 0.9971(4) 0.2564(3) 0.3064(2) 0.0667(13) Uani 1 1 d D . .
H9WA H 0.986(5) 0.256(5) 0.3417(13) 0.080 Uiso 1 1 d D . .
H9WB H 0.944(4) 0.271(5) 0.287(3) 0.080 Uiso 1 1 d D . .
O10W O 0.3402(5) 0.6753(4) 0.7553(3) 0.0737(14) Uani 1 1 d D . .
H10W H 0.284(4) 0.659(5) 0.728(3) 0.088 Uiso 1 1 d D . .
H11W H 0.327(6) 0.713(4) 0.780(3) 0.088 Uiso 1 1 d D . .

loop_
_atom_site_aniso_label
_atom_site_aniso_U_11
_atom_site_aniso_U_22
_atom_site_aniso_U_33
_atom_site_aniso_U_23
_atom_site_aniso_U_13
_atom_site_aniso_U_12
Pb1 0.03177(9) 0.02361(8) 0.02432(8) 0.00458(6) 0.00017(6) 0.00157(6)
Pb2 0.02487(8) 0.02126(8) 0.02287(8) 0.00453(6) 0.00364(6) 0.00436(6)
Pb3 0.02347(8) 0.02513(8) 0.02180(8) 0.00410(6) 0.00241(6) 0.00461(6)
Pb4 0.03143(9) 0.02575(8) 0.02272(8) 0.00505(6) 0.00599(6) 0.00895(6)
C1 0.031(2) 0.034(2) 0.025(2) 0.0060(19) -0.0026(18) 0.0016(19)
C2 0.029(2) 0.032(2) 0.029(2) 0.0136(18) 0.0050(18) 0.0095(18)
C3 0.026(2) 0.028(2) 0.030(2) 0.0083(18) 0.0073(18) 0.0040(17)
C4 0.026(2) 0.028(2) 0.024(2) 0.0057(17) 0.0040(17) 0.0056(17)
C5 0.026(2) 0.022(2) 0.025(2) 0.0034(16) 0.0034(17) 0.0072(16)
C6 0.027(2) 0.026(2) 0.023(2) 0.0073(17) 0.0054(17) 0.0071(17)
C7 0.027(2) 0.023(2) 0.0214(19) 0.0051(16) 0.0050(16) 0.0066(16)
C8 0.026(2) 0.023(2) 0.022(2) 0.0029(16) 0.0035(16) 0.0055(16)
C9 0.035(2) 0.024(2) 0.027(2) 0.0062(17) 0.0016(18) 0.0017(18)
C10 0.029(2) 0.022(2) 0.024(2) 0.0033(16) 0.0037(17) 0.0035(17)
C11 0.026(2) 0.026(2) 0.024(2) 0.0030(17) 0.0031(17) 0.0072(17)
C12 0.026(2) 0.026(2) 0.023(2) 0.0042(16) 0.0038(17) 0.0066(17)
C13 0.025(2) 0.025(2) 0.022(2) 0.0007(16) 0.0033(16) 0.0077(16)
C14 0.026(2) 0.029(2) 0.022(2) 0.0020(17) 0.0031(17) 0.0114(17)
C15 0.033(2) 0.032(2) 0.026(2) 0.0020(18) 0.0007(18) 0.0099(19)
C16 0.036(3) 0.039(3) 0.032(3) -0.003(2) -0.002(2) 0.005(2)
C17 0.052(3) 0.048(3) 0.020(2) 0.002(2) -0.003(2) 0.012(3)
C18 0.050(3) 0.042(3) 0.020(2) 0.005(2) 0.001(2) 0.010(2)
N1 0.0289(19) 0.0266(19) 0.0253(18) 0.0067(15) 0.0008(15) 0.0030(15)
N2 0.0282(18) 0.0229(17) 0.0205(17) 0.0039(14) 0.0020(14) 0.0025(14)
N3 0.0276(18) 0.0225(17) 0.0207(17) 0.0048(14) 0.0042(14) 0.0021(14)
N4 0.038(2) 0.0207(17) 0.0177(16) 0.0026(13) 0.0002(15) 0.0003(15)
N5 0.0282(19) 0.0263(18) 0.0241(18) 0.0055(15) 0.0037(15) 0.0053(15)
N6 0.0300(19) 0.0258(18) 0.0239(18) 0.0047(15) 0.0030(15) 0.0042(15)
N7 0.037(2) 0.0228(18) 0.0211(17) 0.0021(14) -0.0006(15) 0.0029(15)
N8 0.0283(18) 0.0247(18) 0.0187(17) 0.0004(14) -0.0006(14) 0.0055(15)
N9 0.0273(18) 0.0283(19) 0.0217(17) 0.0007(14) 0.0003(14) 0.0054(15)
N10 0.038(2) 0.033(2) 0.0242(19) 0.0037(16) 0.0033(16) 0.0112(17)
O1 0.0350(17) 0.0235(15) 0.0222(15) 0.0051(12) 0.0006(13) 0.0001(13)
O2 0.0353(17) 0.0245(15) 0.0216(15) 0.0037(12) 0.0024(13) 0.0049(13)
C21 0.048(3) 0.028(2) 0.042(3) 0.012(2) -0.003(2) 0.008(2)
C22 0.045(3) 0.034(3) 0.049(3) 0.006(2) -0.001(2) 0.018(2)
C23 0.035(3) 0.037(3) 0.049(3) 0.006(2) 0.003(2) 0.017(2)
C24 0.033(2) 0.029(2) 0.034(2) 0.0039(19) 0.002(2) 0.0087(19)
C25 0.027(2) 0.025(2) 0.028(2) 0.0017(17) -0.0037(18) 0.0035(17)
C26 0.025(2) 0.024(2) 0.023(2) 0.0003(16) -0.0012(16) 0.0026(16)
C27 0.027(2) 0.022(2) 0.022(2) 0.0021(16) 0.0028(16) 0.0051(16)
C28 0.029(2) 0.025(2) 0.0217(19) 0.0042(16) 0.0046(17) 0.0089(17)
C29 0.040(3) 0.022(2) 0.040(3) 0.0030(19) -0.003(2) 0.0047(19)
C30 0.029(2) 0.022(2) 0.0192(19) 0.0020(15) 0.0047(16) 0.0039(16)
C31 0.030(2) 0.025(2) 0.021(2) 0.0022(16) 0.0069(17) 0.0087(17)
C32 0.027(2) 0.031(2) 0.0176(19) 0.0038(16) 0.0051(16) 0.0095(17)
C33 0.028(2) 0.024(2) 0.026(2) 0.0074(17) 0.0018(17) 0.0060(17)
C34 0.029(2) 0.024(2) 0.023(2) 0.0052(16) 0.0052(17) 0.0046(17)
C35 0.035(2) 0.031(2) 0.029(2) 0.0025(19) 0.0035(19) 0.0099(19)
C36 0.029(2) 0.038(3) 0.037(3) 0.003(2) 0.004(2) 0.009(2)
C37 0.025(2) 0.039(3) 0.034(2) 0.000(2) 0.0012(19) 0.0028(19)
C38 0.028(2) 0.028(2) 0.028(2) 0.0003(18) 0.0023(18) 0.0008(18)
N21 0.034(2) 0.0218(18) 0.034(2) 0.0059(15) -0.0019(17) 0.0058(15)
N22 0.0277(18) 0.0259(18) 0.0260(18) 0.0078(15) 0.0036(15) 0.0077(15)
N23 0.0234(17) 0.0245(18) 0.0270(18) 0.0054(14) 0.0049(14) 0.0063(14)
N24 0.0233(18) 0.030(2) 0.038(2) 0.0119(17) 0.0055(16) 0.0061(15)
N25 0.031(2) 0.0229(18) 0.032(2) 0.0044(15) 0.0010(16) 0.0068(15)
N26 0.033(2) 0.0231(18) 0.0299(19) 0.0016(15) -0.0019(16) 0.0063(15)
N27 0.0294(19) 0.0279(19) 0.033(2) 0.0070(16) 0.0002(16) 0.0046(16)
N28 0.0284(19) 0.0267(19) 0.0280(19) -0.0013(15) -0.0033(15) 0.0076(15)
N29 0.0278(19) 0.0259(19) 0.031(2) -0.0010(15) -0.0031(16) 0.0077(15)
N30 0.0238(17) 0.0257(18) 0.0228(17) 0.0023(14) 0.0039(14) 0.0025(14)
O21 0.0264(15) 0.0270(16) 0.0304(16) 0.0090(13) 0.0034(13) 0.0043(12)
O22 0.0276(16) 0.0330(17) 0.0278(16) -0.0005(13) 0.0035(13) 0.0050(13)
C41 0.038(3) 0.028(2) 0.036(3) 0.0106(19) 0.009(2) 0.009(2)
C42 0.045(3) 0.032(3) 0.045(3) 0.011(2) 0.010(2) 0.019(2)
C43 0.035(3) 0.037(3) 0.043(3) 0.006(2) 0.011(2) 0.017(2)
C44 0.029(2) 0.034(2) 0.037(3) 0.007(2) 0.010(2) 0.0082(19)
C45 0.025(2) 0.021(2) 0.023(2) 0.0000(16) 0.0015(16) 0.0057(16)
C46 0.025(2) 0.0205(19) 0.024(2) 0.0010(16) 0.0021(16) 0.0027(16)
C47 0.031(2) 0.025(2) 0.024(2) 0.0023(16) 0.0058(17) 0.0076(17)
C48 0.030(2) 0.025(2) 0.026(2) 0.0051(17) 0.0097(18) 0.0062(17)
C49 0.042(3) 0.021(2) 0.043(3) 0.004(2) 0.000(2) 0.0026(19)
C50 0.031(2) 0.023(2) 0.031(2) 0.0045(17) 0.0094(19) 0.0040(17)
C51 0.029(2) 0.024(2) 0.024(2) 0.0023(16) 0.0079(17) 0.0055(17)
C52 0.031(2) 0.026(2) 0.024(2) 0.0067(17) 0.0078(17) 0.0079(17)
C53 0.026(2) 0.026(2) 0.025(2) 0.0072(16) 0.0089(17) 0.0073(17)
C54 0.028(2) 0.031(2) 0.025(2) 0.0074(17) 0.0055(17) 0.0086(18)
C55 0.034(2) 0.038(3) 0.034(2) 0.007(2) 0.011(2) 0.014(2)
C56 0.030(2) 0.056(3) 0.039(3) 0.018(2) 0.007(2) 0.017(2)
C57 0.027(2) 0.055(3) 0.037(3) 0.013(2) 0.003(2) 0.006(2)
C58 0.033(2) 0.044(3) 0.029(2) 0.007(2) 0.0019(19) 0.006(2)
N41 0.0307(19) 0.0224(18) 0.0292(19) 0.0046(15) 0.0065(16) 0.0074(15)
N42 0.0246(18) 0.0304(19) 0.034(2) 0.0108(16) 0.0081(16) 0.0091(15)
N43 0.0308(19) 0.0296(19) 0.0290(19) 0.0103(16) 0.0098(16) 0.0090(16)
N44 0.028(2) 0.032(2) 0.043(2) 0.0110(18) 0.0054(17) 0.0055(16)
N45 0.035(2) 0.0264(19) 0.032(2) 0.0070(16) 0.0017(17) 0.0042(16)
N46 0.036(2) 0.0227(18) 0.035(2) 0.0036(16) 0.0036(17) 0.0044(16)
N47 0.037(2) 0.0250(19) 0.032(2) 0.0035(16) 0.0035(17) 0.0113(16)
N48 0.0280(18) 0.0228(18) 0.0304(19) 0.0040(15) 0.0057(15) 0.0093(15)
N49 0.0258(18) 0.0261(18) 0.0304(19) 0.0040(15) 0.0061(15) 0.0085(15)
N50 0.0284(19) 0.033(2) 0.0233(18) 0.0058(15) 0.0042(15) 0.0060(16)
O41 0.0270(15) 0.0279(16) 0.0334(17) 0.0094(13) 0.0089(13) 0.0083(13)
O42 0.0256(15) 0.0273(15) 0.0252(15) 0.0063(12) 0.0063(12) 0.0087(12)
C61 0.030(3) 0.043(3) 0.049(3) -0.005(2) 0.009(2) 0.001(2)
O61 0.0295(17) 0.0303(17) 0.0411(19) 0.0091(14) 0.0102(15) 0.0038(13)
O62 0.056(2) 0.0351(19) 0.044(2) 0.0162(17) 0.0093(18) -0.0029(17)
O63 0.048(2) 0.039(2) 0.0302(18) 0.0008(15) 0.0058(16) -0.0021(16)
F61 0.061(2) 0.062(2) 0.048(2) -0.0161(17) 0.0171(17) 0.0079(18)
F62 0.0330(18) 0.076(3) 0.095(3) -0.018(2) 0.0228(19) 0.0034(17)
F63 0.066(2) 0.044(2) 0.080(3) 0.0130(19) 0.001(2) 0.0235(18)
S61 0.0327(6) 0.0245(5) 0.0291(5) 0.0048(4) 0.0093(5) 0.0023(4)
C64 0.033(3) 0.053(3) 0.056(4) 0.002(3) 0.010(3) 0.013(2)
O64 0.0329(18) 0.0317(18) 0.042(2) -0.0028(15) 0.0078(15) 0.0032(14)
O65 0.0290(18) 0.0332(19) 0.069(3) -0.0033(18) 0.0117(18) 0.0052(15)
O66 0.107(4) 0.051(3) 0.034(2) 0.0105(19) -0.001(2) -0.009(3)
F64 0.073(3) 0.102(3) 0.043(2) 0.007(2) 0.0278(19) -0.002(2)
F65 0.056(2) 0.084(3) 0.132(4) -0.003(3) 0.017(3) 0.045(2)
F66 0.0276(16) 0.080(3) 0.091(3) -0.002(2) 0.0138(18) -0.0030(17)
S64 0.0352(6) 0.0312(6) 0.0308(6) 0.0018(5) 0.0105(5) 0.0028(5)
C67 0.040(3) 0.050(3) 0.038(3) 0.009(2) 0.008(2) 0.012(2)
O67 0.065(3) 0.118(4) 0.036(2) 0.018(2) 0.023(2) 0.046(3)
O68 0.050(2) 0.036(2) 0.056(2) 0.0040(18) 0.0051(19) 0.0159(17)
O69 0.0374(19) 0.041(2) 0.046(2) 0.0083(16) 0.0047(16) 0.0170(16)
F67 0.053(2) 0.066(2) 0.075(3) 0.022(2) 0.004(2) -0.0064(19)
F68 0.0486(19) 0.071(2) 0.0366(17) -0.0012(16) 0.0037(15) 0.0149(17)
F69 0.0398(18) 0.093(3) 0.055(2) 0.020(2) 0.0085(16) 0.0308(19)
S67 0.0364(6) 0.0469(7) 0.0290(6) 0.0046(5) 0.0063(5) 0.0174(5)
C70 0.040(3) 0.038(3) 0.055(3) 0.004(2) 0.000(3) 0.012(2)
O70 0.0350(19) 0.038(2) 0.066(3) 0.0031(19) 0.0035(19) 0.0096(16)
O71 0.043(2) 0.070(3) 0.046(2) 0.012(2) 0.0145(18) 0.021(2)
O72 0.0252(17) 0.049(2) 0.050(2) 0.0125(18) 0.0054(16) 0.0085(15)
F70 0.0401(19) 0.047(2) 0.118(4) -0.008(2) -0.018(2) 0.0050(16)
F71 0.056(2) 0.0391(18) 0.069(2) 0.0003(16) 0.0053(18) 0.0156(16)
F72 0.105(3) 0.069(3) 0.038(2) 0.0018(18) -0.002(2) 0.021(2)
S70 0.0266(5) 0.0375(6) 0.0371(6) 0.0018(5) 0.0037(5) 0.0086(5)
C73 0.059(4) 0.039(3) 0.051(4) 0.015(3) -0.012(3) 0.006(3)
O73 0.054(2) 0.0361(19) 0.0324(18) 0.0039(15) 0.0008(16) 0.0225(17)
O74 0.051(2) 0.044(2) 0.074(3) 0.029(2) 0.000(2) 0.0067(19)
O75 0.058(2) 0.063(3) 0.035(2) 0.0076(18) 0.0096(18) 0.030(2)
F73 0.129(4) 0.128(4) 0.033(2) -0.011(2) -0.017(2) 0.062(4)
F74 0.116(4) 0.064(3) 0.188(6) 0.073(4) -0.109(4) -0.046(3)
F75 0.0372(18) 0.074(3) 0.081(3) 0.037(2) -0.0013(18) 0.0138(17)
S73 0.0416(6) 0.0279(5) 0.0250(5) 0.0027(4) 0.0016(5) 0.0125(5)
C76A 0.056(4) 0.053(7) 0.048(4) 0.012(5) -0.008(3) -0.010(4)
O76A 0.122(14) 0.088(5) 0.057(7) 0.028(4) 0.026(9) 0.024(8)
O77A 0.090(6) 0.090(8) 0.059(4) -0.026(7) -0.011(4) 0.065(8)
O78A 0.113(12) 0.056(5) 0.114(10) -0.004(5) 0.007(9) 0.040(8)
F76A 0.149(11) 0.074(5) 0.068(6) -0.028(4) 0.027(8) -0.030(8)
F77A 0.106(6) 0.113(6) 0.090(5) 0.002(6) -0.008(5) 0.041(6)
F78A 0.090(11) 0.127(5) 0.051(5) 0.013(3) 0.018(7) 0.008(7)
S76A 0.0723(12) 0.0546(19) 0.0444(11) 0.0019(12) 0.0119(8) 0.0239(11)
C76B 0.056(4) 0.053(7) 0.048(4) 0.012(5) -0.008(3) -0.010(4)
O76B 0.122(14) 0.088(5) 0.057(7) 0.028(4) 0.026(9) 0.024(8)
O77B 0.090(6) 0.090(8) 0.059(4) -0.026(7) -0.011(4) 0.065(8)
O78B 0.113(12) 0.056(5) 0.114(10) -0.004(5) 0.007(9) 0.040(8)
F76B 0.149(11) 0.074(5) 0.068(6) -0.028(4) 0.027(8) -0.030(8)
F77B 0.106(6) 0.113(6) 0.090(5) 0.002(6) -0.008(5) 0.041(6)
F78B 0.090(11) 0.127(5) 0.051(5) 0.013(3) 0.018(7) 0.008(7)
S76B 0.0723(12) 0.0546(19) 0.0444(11) 0.0019(12) 0.0119(8) 0.0239(11)
O1W 0.041(2) 0.045(2) 0.048(2) 0.0205(19) 0.0109(17) 0.0130(17)
O2W 0.044(2) 0.084(4) 0.061(3) 0.026(3) -0.006(2) -0.010(2)
O3W 0.0340(18) 0.0310(17) 0.0315(17) 0.0035(14) 0.0067(14) 0.0016(14)
O4W 0.0320(17) 0.0372(18) 0.0337(18) 0.0126(15) 0.0094(14) 0.0088(15)
O5W 0.0292(17) 0.042(2) 0.048(2) 0.0198(17) 0.0069(16) 0.0113(15)
O6W 0.065(3) 0.047(2) 0.054(3) 0.007(2) 0.009(2) 0.005(2)
O7W 0.060(3) 0.064(3) 0.055(3) 0.018(2) 0.012(2) 0.017(2)
O8W 0.061(3) 0.084(4) 0.062(3) 0.009(3) 0.008(2) 0.005(3)
O9W 0.071(3) 0.072(3) 0.064(3) 0.008(3) 0.032(3) 0.017(3)
O10W 0.074(3) 0.075(4) 0.072(4) 0.000(3) 0.021(3) 0.022(3)

loop_
_atom_type_symbol
_atom_type_description
_atom_type_scat_dispersion_real
_atom_type_scat_dispersion_imag
_atom_type_scat_source
C C 0.0033 0.0016 'International Tables Vol C Tables 4.2.6.8 and 6.1.1.4'
H H 0.0000 0.0000 'International Tables Vol C Tables 4.2.6.8 and 6.1.1.4'
N N 0.0061 0.0033 'International Tables Vol C Tables 4.2.6.8 and 6.1.1.4'
O O 0.0106 0.0060 'International Tables Vol C Tables 4.2.6.8 and 6.1.1.4'
F F 0.0171 0.0103 'International Tables Vol C Tables 4.2.6.8 and 6.1.1.4'
S S 0.1246 0.1234 'International Tables Vol C Tables 4.2.6.8 and 6.1.1.4'
Pb Pb -3.3944 10.1111 'International Tables Vol C Tables 4.2.6.8 and 6.1.1.4'

loop_
_geom_angle_atom_site_label_1
_geom_angle_atom_site_label_2
_geom_angle_atom_site_label_3
_geom_angle
_geom_angle_site_symmetry_1
_geom_angle_site_symmetry_3
O1 Pb1 O21 72.67(10) . .
O1 Pb1 N21 82.91(12) . .
O21 Pb1 N21 64.85(11) . .
O1 Pb1 N1 63.46(11) . .
O21 Pb1 N1 134.29(11) . .
N21 Pb1 N1 96.52(12) . .
O1 Pb1 O61 76.95(11) . .
O21 Pb1 O61 68.62(10) . .
N21 Pb1 O61 132.93(11) . .
N1 Pb1 O61 111.07(10) . .
N3 Pb2 O1 62.61(11) . .
N3 Pb2 O41 127.64(11) . .
O1 Pb2 O41 137.12(10) . .
N3 Pb2 N41 80.00(12) . .
O1 Pb2 N41 81.70(11) . .
O41 Pb2 N41 63.07(11) . .
N3 Pb2 N5 61.76(11) . .
O1 Pb2 N5 123.29(10) . .
O41 Pb2 N5 75.11(11) . .
N41 Pb2 N5 78.93(12) . .
O2 Pb3 N8 63.60(11) . .
O2 Pb3 N30 81.87(11) . .
N8 Pb3 N30 80.42(12) . .
O2 Pb3 O22 137.52(11) . .
N8 Pb3 O22 131.40(11) . .
N30 Pb3 O22 66.00(11) . .
O2 Pb3 N6 125.79(11) . .
N8 Pb3 N6 62.63(11) . .
N30 Pb3 N6 83.21(12) . .
O22 Pb3 N6 78.81(11) . .
O2 Pb4 O42 72.64(10) . .
O2 Pb4 N50 85.81(12) . .
O42 Pb4 N50 66.39(11) . .
O2 Pb4 N10 62.70(11) . .
O42 Pb4 N10 129.35(11) . .
N50 Pb4 N10 87.03(13) . .
N1 C1 C2 123.3(4) . .
N1 C1 H1 118.4 . .
C2 C1 H1 118.4 . .
C1 C2 C3 118.0(4) . .
C1 C2 H2 121.0 . .
C3 C2 H2 121.0 . .
C2 C3 C4 119.3(4) . .
C2 C3 H3 120.3 . .
C4 C3 H3 120.3 . .
C5 C4 C3 118.5(4) . .
C5 C4 H4 120.8 . .
C3 C4 H4 120.8 . .
N1 C5 C4 122.8(4) . .
N1 C5 C6 115.3(4) . .
C4 C5 C6 121.9(4) . .
O1 C6 N2 125.8(4) . .
O1 C6 C5 117.5(4) . .
N2 C6 C5 116.7(4) . .
N3 C7 N4 124.9(4) . .
N3 C7 C8 115.7(4) . .
N4 C7 C8 119.3(4) . .
N5 C8 C10 120.9(4) . .
N5 C8 C7 116.5(4) . .
C10 C8 C7 122.6(4) . .
N6 C9 N5 126.6(4) . .
N6 C9 H9 116.7 . .
N5 C9 H9 116.7 . .
C11 C10 C8 117.7(4) . .
C11 C10 H10 121.2 . .
C8 C10 H10 121.2 . .
N6 C11 C10 120.7(4) . .
N6 C11 C12 116.2(4) . .
C10 C11 C12 123.0(4) . .
N8 C12 N7 124.2(4) . .
N8 C12 C11 115.7(4) . .
N7 C12 C11 119.9(4) . .
O2 C13 N9 125.9(4) . .
O2 C13 C14 116.9(4) . .
N9 C13 C14 117.1(4) . .
N10 C14 C15 123.2(4) . .
N10 C14 C13 114.3(4) . .
C15 C14 C13 122.5(4) . .
C14 C15 C16 118.3(5) . .
C14 C15 H15 120.8 . .
C16 C15 H15 120.8 . .
C15 C16 C17 118.8(5) . .
C15 C16 H16 120.6 . .
C17 C16 H16 120.6 . .
C18 C17 C16 118.9(5) . .
C18 C17 H17 120.5 . .
C16 C17 H17 120.5 . .
N10 C18 C17 123.1(5) . .
N10 C18 H18 118.5 . .
C17 C18 H18 118.5 . .
C1 N1 C5 118.1(4) . .
C1 N1 Pb1 124.9(3) . .
C5 N1 Pb1 116.2(3) . .
C6 N2 N3 112.2(3) . .
C7 N3 N2 112.6(3) . .
C7 N3 Pb2 126.8(3) . .
N2 N3 Pb2 120.4(2) . .
C7 N4 H4A 120.0 . .
C7 N4 H4B 120.0 . .
H4A N4 H4B 120.0 . .
C9 N5 C8 116.8(4) . .
C9 N5 Pb2 124.4(3) . .
C8 N5 Pb2 118.6(3) . .
C9 N6 C11 117.1(4) . .
C9 N6 Pb3 123.0(3) . .
C11 N6 Pb3 118.9(3) . .
C12 N7 H7A 120.0 . .
C12 N7 H7B 120.0 . .
H7A N7 H7B 120.0 . .
C12 N8 N9 114.2(4) . .
C12 N8 Pb3 125.9(3) . .
N9 N8 Pb3 119.8(3) . .
C13 N9 N8 111.4(4) . .
C14 N10 C18 117.7(4) . .
C14 N10 Pb4 117.5(3) . .
C18 N10 Pb4 124.8(3) . .
C6 O1 Pb1 126.8(3) . .
C6 O1 Pb2 117.3(3) . .
Pb1 O1 Pb2 113.89(12) . .
C13 O2 Pb4 128.2(3) . .
C13 O2 Pb3 119.0(3) . .
Pb4 O2 Pb3 112.21(12) . .
N21 C21 C22 122.9(5) . .
N21 C21 H21 118.5 . .
C22 C21 H21 118.5 . .
C21 C22 C23 119.0(5) . .
C21 C22 H22 120.5 . .
C23 C22 H22 120.5 . .
C22 C23 C24 118.9(5) . .
C22 C23 H23 120.5 . .
C24 C23 H23 120.5 . .
C23 C24 C25 118.9(5) . .
C23 C24 H24 120.5 . .
C25 C24 H24 120.5 . .
N21 C25 C24 122.1(4) . .
N21 C25 C26 115.7(4) . .
C24 C25 C26 122.2(4) . .
O21 C26 N22 126.7(4) . .
O21 C26 C25 118.6(4) . .
N22 C26 C25 114.7(4) . .
N23 C27 N24 121.8(4) . .
N23 C27 C28 119.3(4) . .
N24 C27 C28 118.9(4) . .
N25 C28 C30 122.8(4) . .
N25 C28 C27 116.2(4) . .
C30 C28 C27 120.8(4) . .
N25 C29 N26 127.4(4) . .
N25 C29 H29 116.3 . .
N26 C29 H29 116.3 . .
C28 C30 C31 116.3(4) . .
C28 C30 H30 121.8 . .
C31 C30 H30 121.8 . .
N26 C31 C30 122.1(4) . .
N26 C31 C32 115.4(4) . .
C30 C31 C32 122.4(4) . .
N28 C32 N27 127.5(4) . .
N28 C32 C31 115.9(4) . .
N27 C32 C31 116.5(4) . .
O22 C33 N29 122.2(4) . .
O22 C33 C34 121.3(4) . .
N29 C33 C34 116.5(4) . .
N30 C34 C35 122.0(4) . .
N30 C34 C33 113.8(4) . .
C35 C34 C33 124.1(4) . .
C34 C35 C36 119.3(4) . .
C34 C35 H35 120.4 . .
C36 C35 H35 120.4 . .
C35 C36 C37 118.9(5) . .
C35 C36 H36 120.5 . .
C37 C36 H36 120.5 . .
C38 C37 C36 118.5(4) . .
C38 C37 H37 120.8 . .
C36 C37 H37 120.8 . .
N30 C38 C37 123.1(4) . .
N30 C38 H38 118.4 . .
C37 C38 H38 118.4 . .
C25 N21 C21 118.2(4) . .
C25 N21 Pb1 116.1(3) . .
C21 N21 Pb1 125.4(3) . .
C26 N22 N23 112.7(4) . .
C27 N23 N22 117.3(4) . .
C27 N23 H23A 121.3 . .
N22 N23 H23A 121.3 . .
C27 N24 H24A 120.0 . .
C27 N24 H24B 120.0 . .
H24A N24 H24B 120.0 . .
C29 N25 C28 115.4(4) . .
C29 N26 C31 116.0(4) . .
C32 N27 H27A 120.0 . .
C32 N27 H27B 120.0 . .
H27A N27 H27B 120.0 . .
C32 N28 N29 112.9(4) . .
C33 N29 N28 118.3(4) . .
C33 N29 H29A 120.8 . .
N28 N29 H29A 120.8 . .
C38 N30 C34 118.1(4) . .
C38 N30 Pb3 122.3(3) . .
C34 N30 Pb3 119.0(3) . .
C26 O21 Pb1 118.9(3) . .
C33 O22 Pb3 117.6(3) . .
N41 C41 C42 122.8(4) . .
N41 C41 H41 118.6 . .
C42 C41 H41 118.6 . .
C43 C42 C41 119.0(5) . .
C43 C42 H42 120.5 . .
C41 C42 H42 120.5 . .
C42 C43 C44 118.9(5) . .
C42 C43 H43 120.6 . .
C44 C43 H43 120.6 . .
C43 C44 C45 119.0(4) . .
C43 C44 H44 120.5 . .
C45 C44 H44 120.5 . .
N41 C45 C44 122.5(4) . .
N41 C45 C46 113.9(4) . .
C44 C45 C46 123.6(4) . .
O41 C46 N42 123.9(4) . .
O41 C46 C45 119.9(4) . .
N42 C46 C45 116.2(4) . .
N43 C47 N44 128.7(4) . .
N43 C47 C48 113.7(4) . .
N44 C47 C48 117.5(4) . .
N45 C48 C50 122.6(4) . .
N45 C48 C47 117.0(4) . .
C50 C48 C47 120.4(4) . .
N46 C49 N45 126.8(4) . .
N46 C49 H49 116.6 . .
N45 C49 H49 116.6 . .
C51 C50 C48 115.8(4) . .
C51 C50 H50 122.1 . .
C48 C50 H50 122.1 . .
N46 C51 C50 123.2(4) . .
N46 C51 C52 114.5(4) . .
C50 C51 C52 122.2(4) . .
N47 C52 N48 122.5(4) . .
N47 C52 C51 119.0(4) . .
N48 C52 C51 118.5(4) . .
O42 C53 N49 126.0(4) . .
O42 C53 C54 118.8(4) . .
N49 C53 C54 115.2(4) . .
N50 C54 C55 121.5(4) . .
N50 C54 C53 115.6(4) . .
C55 C54 C53 123.0(4) . .
C56 C55 C54 119.0(5) . .
C56 C55 H55 120.5 . .
C54 C55 H55 120.5 . .
C55 C56 C57 119.7(5) . .
C55 C56 H56 120.2 . .
C57 C56 H56 120.2 . .
C56 C57 C58 118.3(5) . .
C56 C57 H57 120.8 . .
C58 C57 H57 120.8 . .
N50 C58 C57 122.6(5) . .
N50 C58 H58 118.7 . .
C57 C58 H58 118.7 . .
C41 N41 C45 117.9(4) . .
C41 N41 Pb2 121.8(3) . .
C45 N41 Pb2 120.3(3) . .
C46 N42 N43 116.8(4) . .
C46 N42 H42A 121.6 . .
N43 N42 H42A 121.6 . .
C47 N43 N42 113.6(4) . .
C47 N44 H44A 120.0 . .
C47 N44 H44B 120.0 . .
H44A N44 H44B 120.0 . .
C48 N45 C49 116.0(4) . .
C49 N46 C51 115.7(4) . .
C52 N47 H47A 120.0 . .
C52 N47 H47B 120.0 . .
H47A N47 H47B 120.0 . .
C52 N48 N49 119.0(4) . .
C52 N48 H48 120.5 . .
N49 N48 H48 120.5 . .
C53 N49 N48 111.5(4) . .
C58 N50 C54 119.0(4) . .
C58 N50 Pb4 125.4(3) . .
C54 N50 Pb4 114.1(3) . .
C46 O41 Pb2 122.6(3) . .
C53 O42 Pb4 113.7(3) . .
F61 C61 F63 108.3(4) . .
F61 C61 F62 109.0(4) . .
F63 C61 F62 108.1(5) . .
F61 C61 S61 110.8(4) . .
F63 C61 S61 110.2(4) . .
F62 C61 S61 110.3(4) . .
S61 O61 Pb1 119.54(18) . .
O62 S61 O63 115.5(2) . .
O62 S61 O61 113.9(2) . .
O63 S61 O61 113.8(2) . .
O62 S61 C61 105.6(3) . .
O63 S61 C61 103.8(2) . .
O61 S61 C61 102.4(2) . .
F65 C64 F64 107.9(5) . .
F65 C64 F66 107.6(5) . .
F64 C64 F66 109.2(5) . .
F65 C64 S64 110.9(4) . .
F64 C64 S64 110.4(4) . .
F66 C64 S64 110.7(4) . .
O65 S64 O66 114.8(3) . .
O65 S64 O64 115.2(2) . .
O66 S64 O64 114.8(2) . .
O65 S64 C64 103.1(2) . .
O66 S64 C64 103.7(3) . .
O64 S64 C64 102.9(2) . .
F69 C67 F67 107.7(4) . .
F69 C67 F68 107.1(4) . .
F67 C67 F68 107.9(5) . .
F69 C67 S67 112.1(4) . .
F67 C67 S67 110.6(4) . .
F68 C67 S67 111.2(4) . .
O69 S67 O68 114.9(2) . .
O69 S67 O67 116.8(3) . .
O68 S67 O67 113.0(3) . .
O69 S67 C67 103.9(2) . .
O68 S67 C67 102.4(2) . .
O67 S67 C67 103.6(3) . .
F70 C70 F72 109.6(5) . .
F70 C70 F71 108.0(4) . .
F72 C70 F71 106.9(5) . .
F70 C70 S70 111.4(4) . .
F72 C70 S70 110.2(4) . .
F71 C70 S70 110.6(4) . .
O70 S70 O71 116.2(3) . .
O70 S70 O72 114.8(2) . .
O71 S70 O72 113.8(2) . .
O70 S70 C70 103.3(2) . .
O71 S70 C70 103.1(3) . .
O72 S70 C70 103.3(2) . .
F74 C73 F73 109.4(6) . .
F74 C73 F75 106.6(6) . .
F73 C73 F75 106.8(5) . .
F74 C73 S73 112.1(4) . .
F73 C73 S73 111.0(5) . .
F75 C73 S73 110.8(4) . .
O75 S73 O74 114.9(3) . .
O75 S73 O73 113.6(2) . .
O74 S73 O73 114.8(3) . .
O75 S73 C73 105.3(3) . .
O74 S73 C73 102.2(3) . .
O73 S73 C73 104.1(2) . .
F76A C76A F77A 106.1(12) . .
F76A C76A F78A 106.2(14) . .
F77A C76A F78A 107.2(14) . .
F76A C76A S76A 115.8(11) . .
F77A C76A S76A 108.5(10) . .
F78A C76A S76A 112.5(13) . .
O77A S76A O78A 115.9(11) . .
O77A S76A O76A 113.3(13) . .
O78A S76A O76A 114.6(14) . .
O77A S76A C76A 103.2(9) . .
O78A S76A C76A 105.3(10) . .
O76A S76A C76A 102.4(11) . .
F76B C76B F77B 105.9(12) . .
F76B C76B F78B 104.4(15) . .
F77B C76B F78B 111.2(15) . .
F76B C76B S76B 112.3(11) . .
F77B C76B S76B 111.7(11) . .
F78B C76B S76B 111.0(14) . .
O77B S76B O76B 113.8(13) . .
O77B S76B O78B 118.4(12) . .
O76B S76B O78B 113.1(14) . .
O77B S76B C76B 105.5(10) . .
O76B S76B C76B 102.1(13) . .
O78B S76B C76B 101.2(10) . .
H1WA O1W H1WB 107.1(9) . .
H2WA O2W H2WB 106.7(9) . .
H3WA O3W H3WB 106.7(9) . .
H4WA O4W H4WB 106.8(9) . .
H5WA O5W H5WB 106.7(9) . .
H6WA O6W H6WB 106.6(9) . .
H7WA O7W H7WB 106.7(9) . .
H8WA O8W H8WB 106.3(9) . .
H9WA O9W H9WB 106.8(9) . .
H10W O10W H11W 106.3(9) . .

loop_
_geom_bond_atom_site_label_1
_geom_bond_atom_site_label_2
_geom_bond_distance
_geom_bond_site_symmetry_2
Pb1 O1 2.394(3) .
Pb1 O21 2.459(3) .
Pb1 N21 2.579(4) .
Pb1 N1 2.669(4) .
Pb1 O61 2.752(3) .
Pb2 N3 2.503(3) .
Pb2 O1 2.510(3) .
Pb2 O41 2.550(3) .
Pb2 N41 2.587(4) .
Pb2 N5 2.669(4) .
Pb3 O2 2.418(3) .
Pb3 N8 2.487(4) .
Pb3 N30 2.487(4) .
Pb3 O22 2.511(3) .
Pb3 N6 2.617(4) .
Pb4 O2 2.382(3) .
Pb4 O42 2.437(3) .
Pb4 N50 2.496(4) .
Pb4 N10 2.665(4) .
C1 N1 1.342(6) .
C1 C2 1.390(6) .
C1 H1 0.9500 .
C2 C3 1.391(6) .
C2 H2 0.9500 .
C3 C4 1.394(6) .
C3 H3 0.9500 .
C4 C5 1.388(6) .
C4 H4 0.9500 .
C5 N1 1.344(6) .
C5 C6 1.499(6) .
C6 O1 1.299(5) .
C6 N2 1.302(6) .
C7 N3 1.303(5) .
C7 N4 1.334(5) .
C7 C8 1.493(6) .
C8 N5 1.346(6) .
C8 C10 1.395(6) .
C9 N6 1.317(6) .
C9 N5 1.333(6) .
C9 H9 0.9500 .
C10 C11 1.391(6) .
C10 H10 0.9500 .
C11 N6 1.352(6) .
C11 C12 1.491(6) .
C12 N8 1.304(6) .
C12 N7 1.339(6) .
C13 O2 1.294(5) .
C13 N9 1.305(6) .
C13 C14 1.498(6) .
C14 N10 1.341(6) .
C14 C15 1.383(7) .
C15 C16 1.391(7) .
C15 H15 0.9500 .
C16 C17 1.392(8) .
C16 H16 0.9500 .
C17 C18 1.370(8) .
C17 H17 0.9500 .
C18 N10 1.348(6) .
C18 H18 0.9500 .
N2 N3 1.402(5) .
N4 H4A 0.8800 .
N4 H4B 0.8800 .
N7 H7A 0.8800 .
N7 H7B 0.8800 .
N8 N9 1.394(5) .
C21 N21 1.356(6) .
C21 C22 1.369(8) .
C21 H21 0.9500 .
C22 C23 1.385(8) .
C22 H22 0.9500 .
C23 C24 1.388(7) .
C23 H23 0.9500 .
C24 C25 1.395(7) .
C24 H24 0.9500 .
C25 N21 1.337(6) .
C25 C26 1.498(6) .
C26 O21 1.281(5) .
C26 N22 1.304(6) .
C27 N23 1.307(5) .
C27 N24 1.322(6) .
C27 C28 1.489(6) .
C28 N25 1.341(6) .
C28 C30 1.387(6) .
C29 N25 1.329(6) .
C29 N26 1.335(6) .
C29 H29 0.9500 .
C30 C31 1.391(6) .
C30 H30 0.9500 .
C31 N26 1.337(6) .
C31 C32 1.499(6) .
C32 N28 1.297(6) .
C32 N27 1.329(6) .
C33 O22 1.250(5) .
C33 N29 1.329(6) .
C33 C34 1.495(6) .
C34 N30 1.358(6) .
C34 C35 1.378(6) .
C35 C36 1.381(7) .
C35 H35 0.9500 .
C36 C37 1.392(7) .
C36 H36 0.9500 .
C37 C38 1.380(7) .
C37 H37 0.9500 .
C38 N30 1.335(6) .
C38 H38 0.9500 .
N22 N23 1.394(5) .
N23 H23A 0.8800 .
N24 H24A 0.8800 .
N24 H24B 0.8800 .
N27 H27A 0.8800 .
N27 H27B 0.8800 .
N28 N29 1.417(5) .
N29 H29A 0.8800 .
C41 N41 1.336(6) .
C41 C42 1.393(7) .
C41 H41 0.9500 .
C42 C43 1.378(7) .
C42 H42 0.9500 .
C43 C44 1.384(7) .
C43 H43 0.9500 .
C44 C45 1.389(6) .
C44 H44 0.9500 .
C45 N41 1.350(6) .
C45 C46 1.519(6) .
C46 O41 1.236(5) .
C46 N42 1.328(6) .
C47 N43 1.302(6) .
C47 N44 1.333(6) .
C47 C48 1.497(6) .
C48 N45 1.333(6) .
C48 C50 1.392(7) .
C49 N46 1.331(7) .
C49 N45 1.344(6) .
C49 H49 0.9500 .
C50 C51 1.389(6) .
C50 H50 0.9500 .
C51 N46 1.333(6) .
C51 C52 1.489(6) .
C52 N47 1.310(6) .
C52 N48 1.316(6) .
C53 O42 1.295(5) .
C53 N49 1.309(6) .
C53 C54 1.482(6) .
C54 N50 1.349(6) .
C54 C55 1.393(6) .
C55 C56 1.377(7) .
C55 H55 0.9500 .
C56 C57 1.379(8) .
C56 H56 0.9500 .
C57 C58 1.391(7) .
C57 H57 0.9500 .
C58 N50 1.333(6) .
C58 H58 0.9500 .
N42 N43 1.399(5) .
N42 H42A 0.8800 .
N44 H44A 0.8800 .
N44 H44B 0.8800 .
N47 H47A 0.8800 .
N47 H47B 0.8800 .
N48 N49 1.395(5) .
N48 H48 0.8800 .
C61 F61 1.321(6) .
C61 F63 1.332(6) .
C61 F62 1.333(6) .
C61 S61 1.818(5) .
O61 S61 1.457(3) .
O62 S61 1.435(4) .
O63 S61 1.436(4) .
C64 F65 1.316(6) .
C64 F64 1.324(7) .
C64 F66 1.328(6) .
C64 S64 1.816(5) .
O64 S64 1.459(3) .
O65 S64 1.432(4) .
O66 S64 1.444(4) .
C67 F69 1.333(6) .
C67 F67 1.335(6) .
C67 F68 1.339(6) .
C67 S67 1.815(5) .
O67 S67 1.441(4) .
O68 S67 1.440(4) .
O69 S67 1.435(4) .
C70 F70 1.326(6) .
C70 F72 1.342(7) .
C70 F71 1.344(6) .
C70 S70 1.815(5) .
O70 S70 1.438(4) .
O71 S70 1.440(4) .
O72 S70 1.441(3) .
C73 F74 1.302(6) .
C73 F73 1.319(7) .
C73 F75 1.336(7) .
C73 S73 1.822(5) .
O73 S73 1.443(3) .
O74 S73 1.432(4) .
O75 S73 1.423(4) .
C76A F76A 1.310(12) .
C76A F77A 1.320(12) .
C76A F78A 1.335(12) .
C76A S76A 1.797(11) .
O76A S76A 1.445(11) .
O77A S76A 1.404(11) .
O78A S76A 1.441(11) .
C76B F76B 1.304(13) .
C76B F77B 1.325(12) .
C76B F78B 1.337(13) .
C76B S76B 1.802(11) .
O76B S76B 1.446(12) .
O77B S76B 1.418(11) .
O78B S76B 1.453(11) .
O1W H1WA 0.840(5) .
O1W H1WB 0.839(5) .
O2W H2WA 0.840(5) .
O2W H2WB 0.842(5) .
O3W H3WA 0.840(5) .
O3W H3WB 0.841(5) .
O4W H4WA 0.840(5) .
O4W H4WB 0.840(5) .
O5W H5WA 0.842(5) .
O5W H5WB 0.841(5) .
O6W H6WA 0.841(5) .
O6W H6WB 0.842(5) .
O7W H7WA 0.841(5) .
O7W H7WB 0.842(5) .
O8W H8WA 0.843(5) .
O8W H8WB 0.844(5) .
O9W H9WA 0.841(5) .
O9W H9WB 0.842(5) .
O10W H10W 0.843(5) .
O10W H11W 0.843(5) .
